data_7130380
loop_
_publ_author_name
'Krempner, Clemens'
'Manankandayalage, Chamila'
'Katakam, Nandakumar'
'Unruh, Daniel K.'
'Aquino, Adelia'

_publ_section_title
;
 Intramolecular Frustrated Lewis Pair Mediated Approach to the C=O Bond
 Activation and Cleavage of Carbon Dioxide
;
_journal_name_full 'Chemical Communications'
_journal_paper_doi 10.1039/D2CC03413A
_journal_year 2022
_chemical_formula_sum 'C20 H31 B F3 N3 O3 S'
_chemical_formula_weight 461.35
_space_group_IT_number 2
_space_group_name_Hall '-P 1'
_space_group_name_H-M_alt 'P -1'
_symmetry_cell_setting triclinic
_symmetry_Int_Tables_number 2
_symmetry_space_group_name_Hall '-P 1'
_symmetry_space_group_name_H-M 'P -1'
_atom_sites_solution_hydrogens mixed
_atom_sites_solution_primary dual
_atom_sites_solution_secondary difmap
_audit_creation_date 2020-06-23T12:49:21-00:00
_audit_creation_method 'WinGX routine CIF_UPDATE'
_audit_update_record
;
2021-12-10 deposited with the CCDC.	2022-07-22 downloaded from the CCDC.
;
_cell_angle_alpha 64.789(5)
_cell_angle_beta 72.278(4)
_cell_angle_gamma 76.763(4)
_cell_formula_units_Z 2
_cell_length_a 9.6186(4)
_cell_length_b 11.4262(6)
_cell_length_c 11.6710(6)
_cell_measurement_reflns_used 9690
_cell_measurement_temperature 100(2)
_cell_measurement_theta_max 76.404
_cell_measurement_theta_min 4.298
_cell_volume 1098.07(10)
_computing_cell_refinement 'CrysAlisPro 1.171.40.81a (Rigaku OD, 2020)'
_computing_data_collection 'CrysAlisPro 1.171.40.81a (Rigaku OD, 2020)'
_computing_data_reduction 'CrysAlisPro 1.171.40.81a (Rigaku OD, 2020)'
_computing_structure_refinement 'SHELXL-2018/3 (Sheldrick, 2018)'
_computing_structure_solution 'SHELXT 2014/5 (Sheldrick, 2014)'
_diffrn_ambient_environment N~2~
_diffrn_ambient_temperature 100(2)
_diffrn_detector 'Hybrid Pixel Array Detector'
_diffrn_detector_area_resol_mean 10
_diffrn_detector_type HyPix
_diffrn_measured_fraction_theta_full 0.997
_diffrn_measured_fraction_theta_max 0.967
_diffrn_measurement_device 'four-circle diffractometer'
_diffrn_measurement_device_type 'XtaLAB Synergy, Dualflex, HyPix'
_diffrn_measurement_method '\w scans'
_diffrn_orient_matrix_type 'CrysAlisPro convention (1999,Acta A55,543-557)'
_diffrn_orient_matrix_UB_11 -0.0399364
_diffrn_orient_matrix_UB_12 -0.086988
_diffrn_orient_matrix_UB_13 0.1460286
_diffrn_orient_matrix_UB_21 -0.0528338
_diffrn_orient_matrix_UB_22 -0.09723
_diffrn_orient_matrix_UB_23 -0.0325863
_diffrn_orient_matrix_UB_31 0.155778
_diffrn_orient_matrix_UB_32 -0.0740657
_diffrn_orient_matrix_UB_33 -0.0119244
_diffrn_radiation_monochromator mirror
_diffrn_radiation_probe x-ray
_diffrn_radiation_type CuK\a
_diffrn_radiation_wavelength 1.54178
_diffrn_reflns_av_R_equivalents 0.0457
_diffrn_reflns_av_unetI/netI 0.0678
_diffrn_reflns_Laue_measured_fraction_full 0.997
_diffrn_reflns_Laue_measured_fraction_max 0.967
_diffrn_reflns_limit_h_max 12
_diffrn_reflns_limit_h_min -11
_diffrn_reflns_limit_k_max 14
_diffrn_reflns_limit_k_min -14
_diffrn_reflns_limit_l_max 14
_diffrn_reflns_limit_l_min -14
_diffrn_reflns_number 21343
_diffrn_reflns_point_group_measured_fraction_full 0.997
_diffrn_reflns_point_group_measured_fraction_max 0.967
_diffrn_reflns_theta_full 67.679
_diffrn_reflns_theta_max 77.569
_diffrn_reflns_theta_min 4.305
_diffrn_source 'micro-focus sealed X-ray tube'
_diffrn_source_type 'PhotonJet (Cu) X-ray Source'
_exptl_absorpt_coefficient_mu 1.777
_exptl_absorpt_correction_T_max 1
_exptl_absorpt_correction_T_min 0.71
_exptl_absorpt_correction_type gaussian
_exptl_absorpt_process_details
;
        CrysAlisPro 1.171.40.81a (Rigaku Oxford Diffraction, 2020)
Numerical absorption correction based on gaussian integration over
        a multifaceted crystal model
        Empirical absorption correction using spherical harmonics,
        implemented in SCALE3 ABSPACK scaling algorithm.
;
_exptl_crystal_colour 'clear colourless'
_exptl_crystal_density_diffrn 1.395
_exptl_crystal_description block
_exptl_crystal_F_000 488
_exptl_crystal_size_max 0.15
_exptl_crystal_size_mid 0.118
_exptl_crystal_size_min 0.111
_refine_diff_density_max 0.322
_refine_diff_density_min -0.552
_refine_diff_density_rms 0.052
_refine_ls_extinction_method none
_refine_ls_goodness_of_fit_ref 1.102
_refine_ls_hydrogen_treatment mixed
_refine_ls_matrix_type full
_refine_ls_number_parameters 287
_refine_ls_number_reflns 4518
_refine_ls_number_restraints 0
_refine_ls_restrained_S_all 1.102
_refine_ls_R_factor_all 0.042
_refine_ls_R_factor_gt 0.0387
_refine_ls_shift/su_max 0
_refine_ls_shift/su_mean 0
_refine_ls_structure_factor_coef Fsqd
_refine_ls_weighting_details 'w=1/[\s^2^(Fo^2^)+(0.0515P)^2^+0.4061P] where P=(Fo^2^+2Fc^2^)/3'
_refine_ls_weighting_scheme calc
_refine_ls_wR_factor_gt 0.1036
_refine_ls_wR_factor_ref 0.106
_reflns_Friedel_coverage 0
_reflns_number_gt 4080
_reflns_number_total 4518
_reflns_threshold_expression 'I > 2\s(I)'
_cod_data_source_file d2cc03413a2.cif
_cod_data_source_block 12
_cod_original_cell_volume 1098.07(11)
_cod_database_code 7130380
_shelx_estimated_absorpt_t_min 0.776
_shelx_estimated_absorpt_t_max 0.827
_shelx_shelxl_version_number 2018/3

loop_
_symmetry_equiv_pos_as_xyz
'x, y, z'
'-x, -y, -z'

loop_
_atom_site_label
_atom_site_type_symbol
_atom_site_fract_x
_atom_site_fract_y
_atom_site_fract_z
_atom_site_U_iso_or_equiv
_atom_site_adp_type
_atom_site_occupancy
_atom_site_site_symmetry_order
_atom_site_calc_flag
_atom_site_refinement_flags_posn
_atom_site_refinement_flags_adp
_atom_site_refinement_flags_occupancy
_atom_site_disorder_assembly
_atom_site_disorder_group
S1 S 0.31817(4) 0.23719(4) 0.17962(3) 0.02131(11) Uani 1 1 d . . . . .
F1 F 0.09214(11) 0.36526(10) 0.07774(11) 0.0386(3) Uani 1 1 d . . . . .
F2 F 0.20120(12) 0.20361(12) 0.02296(10) 0.0392(3) Uani 1 1 d . . . . .
F3 F 0.06057(11) 0.16911(11) 0.21401(10) 0.0389(3) Uani 1 1 d . . . . .
O1 O 0.24475(11) 0.29165(10) 0.28048(10) 0.0215(2) Uani 1 1 d . . . . .
O2 O 0.41024(12) 0.32358(12) 0.06885(11) 0.0288(3) Uani 1 1 d . . . . .
O3 O 0.37287(13) 0.10231(11) 0.22818(12) 0.0307(3) Uani 1 1 d . . . . .
N1 N 0.34734(14) 0.53769(12) 0.22108(12) 0.0213(3) Uani 1 1 d . . . . .
H1 H 0.291(2) 0.4904(18) 0.2159(18) 0.026 Uiso 1 1 d . U . . .
N2 N 0.36517(14) 0.74562(12) 0.20306(12) 0.0217(3) Uani 1 1 d . . . . .
N3 N 0.25323(14) 0.71920(12) 0.06642(12) 0.0219(3) Uani 1 1 d . . . . .
C1 C 0.47194(16) 0.46062(14) 0.27140(14) 0.0197(3) Uani 1 1 d . . . . .
C2 C 0.45557(16) 0.33092(14) 0.35870(14) 0.0201(3) Uani 1 1 d . . . . .
C3 C 0.58559(16) 0.25527(15) 0.39168(14) 0.0213(3) Uani 1 1 d . . . . .
H3 H 0.582065 0.165617 0.446124 0.026 Uiso 1 1 calc R U . . .
C4 C 0.71919(16) 0.30564(15) 0.34827(15) 0.0226(3) Uani 1 1 d . . . . .
H4 H 0.803964 0.251247 0.37449 0.027 Uiso 1 1 calc R U . . .
C5 C 0.72825(16) 0.43527(15) 0.26675(15) 0.0227(3) Uani 1 1 d . . . . .
H5 H 0.81846 0.470976 0.238925 0.027 Uiso 1 1 calc R U . . .
C6 C 0.60451(16) 0.51296(15) 0.22580(14) 0.0215(3) Uani 1 1 d . . . . .
H6 H 0.610554 0.601143 0.1671 0.026 Uiso 1 1 calc R U . . .
C7 C 0.32403(15) 0.66827(15) 0.16260(14) 0.0202(3) Uani 1 1 d . . . . .
C8 C 0.37805(18) 0.70518(17) 0.33650(15) 0.0262(3) Uani 1 1 d . . . . .
H8A H 0.482115 0.686531 0.338537 0.039 Uiso 1 1 calc R U . . .
H8B H 0.329052 0.626698 0.392563 0.039 Uiso 1 1 calc R U . . .
H8C H 0.331632 0.775178 0.367937 0.039 Uiso 1 1 calc R U . . .
C9 C 0.42026(19) 0.86972(16) 0.11177(16) 0.0287(3) Uani 1 1 d . . . . .
H9A H 0.428448 0.879646 0.0224 0.043 Uiso 1 1 calc R U . . .
H9B H 0.51714 0.871301 0.122029 0.043 Uiso 1 1 calc R U . . .
H9C H 0.352107 0.94135 0.129741 0.043 Uiso 1 1 calc R U . . .
C10 C 0.25488(18) 0.64859(16) -0.01343(16) 0.0273(3) Uani 1 1 d . . . . .
H10A H 0.267059 0.708709 -0.104854 0.041 Uiso 1 1 calc R U . . .
H10B H 0.162032 0.611243 0.016085 0.041 Uiso 1 1 calc R U . . .
H10C H 0.336669 0.578573 -0.004958 0.041 Uiso 1 1 calc R U . . .
C11 C 0.16161(19) 0.84420(16) 0.03885(16) 0.0289(3) Uani 1 1 d . . . . .
H11A H 0.210399 0.908449 -0.043111 0.043 Uiso 1 1 calc R U . . .
H11B H 0.14636 0.873554 0.109822 0.043 Uiso 1 1 calc R U . . .
H11C H 0.066463 0.834634 0.031286 0.043 Uiso 1 1 calc R U . . .
C12 C 0.16274(16) 0.34820(14) 0.48849(15) 0.0219(3) Uani 1 1 d . . . . .
H12 H 0.157639 0.442384 0.429467 0.026 Uiso 1 1 calc R U . . .
C13 C 0.19525(18) 0.33407(17) 0.61561(16) 0.0279(3) Uani 1 1 d . . . . .
H13A H 0.282848 0.378245 0.592973 0.034 Uiso 1 1 calc R U . . .
H13B H 0.111295 0.379548 0.660616 0.034 Uiso 1 1 calc R U . . .
C14 C 0.22248(19) 0.19269(18) 0.71054(16) 0.0303(4) Uani 1 1 d . . . . .
H14A H 0.264556 0.192723 0.778099 0.036 Uiso 1 1 calc R U . . .
H14B H 0.12685 0.157228 0.754792 0.036 Uiso 1 1 calc R U . . .
C15 C 0.32572(18) 0.10173(17) 0.64661(15) 0.0279(3) Uani 1 1 d . . . . .
H15A H 0.314366 0.010562 0.708174 0.033 Uiso 1 1 calc R U . . .
H15B H 0.428315 0.116315 0.632171 0.033 Uiso 1 1 calc R U . . .
C16 C 0.30031(16) 0.11873(15) 0.51507(14) 0.0221(3) Uani 1 1 d . . . . .
H16 H 0.383937 0.068166 0.473901 0.026 Uiso 1 1 calc R U . . .
C17 C 0.15596(17) 0.06887(15) 0.53331(15) 0.0246(3) Uani 1 1 d . . . . .
H17A H 0.153889 0.067359 0.449662 0.03 Uiso 1 1 calc R U . . .
H17B H 0.155952 -0.021916 0.598156 0.03 Uiso 1 1 calc R U . . .
C18 C 0.01510(17) 0.14923(16) 0.57795(16) 0.0256(3) Uani 1 1 d . . . . .
H18A H -0.00268 0.123918 0.673131 0.031 Uiso 1 1 calc R U . . .
H18B H -0.06855 0.126529 0.561777 0.031 Uiso 1 1 calc R U . . .
C19 C 0.01755(16) 0.29778(15) 0.51082(16) 0.0252(3) Uani 1 1 d . . . . .
H19A H -0.006406 0.327442 0.425312 0.03 Uiso 1 1 calc R U . . .
H19B H -0.061341 0.338828 0.564062 0.03 Uiso 1 1 calc R U . . .
C20 C 0.15872(17) 0.24418(16) 0.12108(16) 0.0261(3) Uani 1 1 d . . . . .
B1 B 0.29980(18) 0.27024(16) 0.42150(16) 0.0205(3) Uani 1 1 d . . . . .

loop_
_atom_site_aniso_label
_atom_site_aniso_U_11
_atom_site_aniso_U_22
_atom_site_aniso_U_33
_atom_site_aniso_U_23
_atom_site_aniso_U_13
_atom_site_aniso_U_12
S1 0.01819(19) 0.0246(2) 0.02471(19) -0.01120(15) -0.00754(14) -0.00238(14)
F1 0.0314(5) 0.0390(6) 0.0503(6) -0.0157(5) -0.0238(5) 0.0028(4)
F2 0.0349(6) 0.0594(7) 0.0389(6) -0.0304(5) -0.0122(5) -0.0069(5)
F3 0.0301(5) 0.0524(7) 0.0390(6) -0.0159(5) -0.0050(4) -0.0214(5)
O1 0.0199(5) 0.0229(5) 0.0249(5) -0.0102(4) -0.0079(4) -0.0026(4)
O2 0.0207(5) 0.0386(7) 0.0277(6) -0.0119(5) -0.0034(4) -0.0094(5)
O3 0.0346(6) 0.0271(6) 0.0351(6) -0.0156(5) -0.0152(5) 0.0044(5)
N1 0.0188(6) 0.0197(6) 0.0276(6) -0.0069(5) -0.0104(5) -0.0041(5)
N2 0.0215(6) 0.0215(6) 0.0239(6) -0.0085(5) -0.0076(5) -0.0031(5)
N3 0.0214(6) 0.0216(6) 0.0240(6) -0.0084(5) -0.0092(5) -0.0005(5)
C1 0.0177(7) 0.0216(7) 0.0225(7) -0.0092(6) -0.0081(5) -0.0011(5)
C2 0.0187(7) 0.0218(7) 0.0226(7) -0.0098(6) -0.0066(5) -0.0028(6)
C3 0.0206(7) 0.0217(7) 0.0231(7) -0.0086(6) -0.0076(6) -0.0018(6)
C4 0.0180(7) 0.0272(8) 0.0258(7) -0.0117(6) -0.0091(6) 0.0000(6)
C5 0.0164(7) 0.0294(8) 0.0273(7) -0.0140(6) -0.0057(6) -0.0055(6)
C6 0.0196(7) 0.0217(7) 0.0244(7) -0.0086(6) -0.0059(6) -0.0041(6)
C7 0.0150(7) 0.0242(7) 0.0215(7) -0.0085(6) -0.0044(5) -0.0029(5)
C8 0.0232(8) 0.0334(8) 0.0280(8) -0.0159(7) -0.0095(6) -0.0016(6)
C9 0.0297(8) 0.0236(8) 0.0344(8) -0.0105(7) -0.0085(7) -0.0059(6)
C10 0.0281(8) 0.0313(8) 0.0288(8) -0.0132(7) -0.0128(6) -0.0033(6)
C11 0.0287(8) 0.0270(8) 0.0309(8) -0.0101(7) -0.0141(7) 0.0045(7)
C12 0.0191(7) 0.0206(7) 0.0281(7) -0.0095(6) -0.0074(6) -0.0034(6)
C13 0.0224(8) 0.0359(9) 0.0325(8) -0.0201(7) -0.0055(6) -0.0040(6)
C14 0.0264(8) 0.0428(10) 0.0248(8) -0.0124(7) -0.0081(6) -0.0081(7)
C15 0.0230(8) 0.0319(9) 0.0265(8) -0.0064(6) -0.0093(6) -0.0039(6)
C16 0.0184(7) 0.0217(7) 0.0258(7) -0.0083(6) -0.0061(6) -0.0020(6)
C17 0.0238(8) 0.0214(7) 0.0280(7) -0.0073(6) -0.0058(6) -0.0065(6)
C18 0.0198(7) 0.0276(8) 0.0306(8) -0.0106(6) -0.0059(6) -0.0060(6)
C19 0.0164(7) 0.0268(8) 0.0346(8) -0.0140(7) -0.0073(6) -0.0007(6)
C20 0.0230(8) 0.0308(8) 0.0290(8) -0.0135(6) -0.0078(6) -0.0052(6)
B1 0.0183(8) 0.0223(8) 0.0237(8) -0.0086(6) -0.0085(6) -0.0028(6)

loop_
_atom_type_symbol
_atom_type_description
_atom_type_scat_dispersion_real
_atom_type_scat_dispersion_imag
_atom_type_scat_source
C C 0.0181 0.0091 'International Tables Vol C Tables 4.2.6.8 and 6.1.1.4'
H H 0 0 'International Tables Vol C Tables 4.2.6.8 and 6.1.1.4'
B B 0.009 0.0039 'International Tables Vol C Tables 4.2.6.8 and 6.1.1.4'
F F 0.0727 0.0534 'International Tables Vol C Tables 4.2.6.8 and 6.1.1.4'
N N 0.0311 0.018 'International Tables Vol C Tables 4.2.6.8 and 6.1.1.4'
O O 0.0492 0.0322 'International Tables Vol C Tables 4.2.6.8 and 6.1.1.4'
S S 0.3331 0.5567 'International Tables Vol C Tables 4.2.6.8 and 6.1.1.4'

loop_
_exptl_crystal_face_index_h
_exptl_crystal_face_index_k
_exptl_crystal_face_index_l
_exptl_crystal_face_perp_dist
2 0 7 0.0712
5 -3 0 0.0505
-1 0 -7 0.064
-5 3 1 0.0627
-4 2 -5 0.0635
6 2 1 0.0472
-1 7 2 0.0622
-6 -1 -1 0.0664
2 -7 -2 0.0503
-5 -6 -3 0.0545
-3 -6 1 0.0505
1 -6 1 0.0509
6 0 -1 0.0527
2 1 -6 0.0681
-3 3 -4 0.0611
-1 -1 6 0.0822
-4 -4 -7 0.0627
3 5 7 0.0638
4 7 4 0.058
0 7 4 0.0565
-1 -7 -1 0.0438
-5 -6 -5 0.0517

loop_
_geom_angle_atom_site_label_1
_geom_angle_atom_site_label_2
_geom_angle_atom_site_label_3
_geom_angle
_geom_angle_site_symmetry_1
_geom_angle_site_symmetry_3
_geom_angle_publ_flag
O3 S1 O2 117.68(7) . . ?
O3 S1 O1 115.07(7) . . ?
O2 S1 O1 112.77(7) . . ?
O3 S1 C20 104.88(7) . . ?
O2 S1 C20 104.09(7) . . ?
O1 S1 C20 99.48(7) . . ?
S1 O1 B1 129.46(9) . . ?
C7 N1 C1 127.91(12) . . ?
C7 N1 H1 118.5(12) . . ?
C1 N1 H1 112.4(12) . . ?
C7 N2 C8 122.78(13) . . ?
C7 N2 C9 121.67(13) . . ?
C8 N2 C9 115.01(12) . . ?
C7 N3 C11 122.84(13) . . ?
C7 N3 C10 121.92(13) . . ?
C11 N3 C10 115.12(12) . . ?
C6 C1 C2 123.05(13) . . ?
C6 C1 N1 119.38(13) . . ?
C2 C1 N1 117.40(13) . . ?
C3 C2 C1 114.95(13) . . ?
C3 C2 B1 120.98(13) . . ?
C1 C2 B1 124.06(13) . . ?
C4 C3 C2 122.99(14) . . ?
C4 C3 H3 118.5 . . ?
C2 C3 H3 118.5 . . ?
C5 C4 C3 119.77(14) . . ?
C5 C4 H4 120.1 . . ?
C3 C4 H4 120.1 . . ?
C4 C5 C6 119.60(14) . . ?
C4 C5 H5 120.2 . . ?
C6 C5 H5 120.2 . . ?
C1 C6 C5 119.50(14) . . ?
C1 C6 H6 120.2 . . ?
C5 C6 H6 120.2 . . ?
N3 C7 N2 120.51(13) . . ?
N3 C7 N1 118.50(13) . . ?
N2 C7 N1 120.93(13) . . ?
N2 C8 H8A 109.5 . . ?
N2 C8 H8B 109.5 . . ?
H8A C8 H8B 109.5 . . ?
N2 C8 H8C 109.5 . . ?
H8A C8 H8C 109.5 . . ?
H8B C8 H8C 109.5 . . ?
N2 C9 H9A 109.5 . . ?
N2 C9 H9B 109.5 . . ?
H9A C9 H9B 109.5 . . ?
N2 C9 H9C 109.5 . . ?
H9A C9 H9C 109.5 . . ?
H9B C9 H9C 109.5 . . ?
N3 C10 H10A 109.5 . . ?
N3 C10 H10B 109.5 . . ?
H10A C10 H10B 109.5 . . ?
N3 C10 H10C 109.5 . . ?
H10A C10 H10C 109.5 . . ?
H10B C10 H10C 109.5 . . ?
N3 C11 H11A 109.5 . . ?
N3 C11 H11B 109.5 . . ?
H11A C11 H11B 109.5 . . ?
N3 C11 H11C 109.5 . . ?
H11A C11 H11C 109.5 . . ?
H11B C11 H11C 109.5 . . ?
C19 C12 C13 113.17(13) . . ?
C19 C12 B1 111.16(12) . . ?
C13 C12 B1 106.55(12) . . ?
C19 C12 H12 108.6 . . ?
C13 C12 H12 108.6 . . ?
B1 C12 H12 108.6 . . ?
C14 C13 C12 114.60(13) . . ?
C14 C13 H13A 108.6 . . ?
C12 C13 H13A 108.6 . . ?
C14 C13 H13B 108.6 . . ?
C12 C13 H13B 108.6 . . ?
H13A C13 H13B 107.6 . . ?
C15 C14 C13 114.54(13) . . ?
C15 C14 H14A 108.6 . . ?
C13 C14 H14A 108.6 . . ?
C15 C14 H14B 108.6 . . ?
C13 C14 H14B 108.6 . . ?
H14A C14 H14B 107.6 . . ?
C14 C15 C16 115.14(13) . . ?
C14 C15 H15A 108.5 . . ?
C16 C15 H15A 108.5 . . ?
C14 C15 H15B 108.5 . . ?
C16 C15 H15B 108.5 . . ?
H15A C15 H15B 107.5 . . ?
C17 C16 C15 111.98(12) . . ?
C17 C16 B1 110.78(12) . . ?
C15 C16 B1 108.20(12) . . ?
C17 C16 H16 108.6 . . ?
C15 C16 H16 108.6 . . ?
B1 C16 H16 108.6 . . ?
C18 C17 C16 115.06(13) . . ?
C18 C17 H17A 108.5 . . ?
C16 C17 H17A 108.5 . . ?
C18 C17 H17B 108.5 . . ?
C16 C17 H17B 108.5 . . ?
H17A C17 H17B 107.5 . . ?
C17 C18 C19 114.86(13) . . ?
C17 C18 H18A 108.6 . . ?
C19 C18 H18A 108.6 . . ?
C17 C18 H18B 108.6 . . ?
C19 C18 H18B 108.6 . . ?
H18A C18 H18B 107.5 . . ?
C12 C19 C18 116.18(12) . . ?
C12 C19 H19A 108.2 . . ?
C18 C19 H19A 108.2 . . ?
C12 C19 H19B 108.2 . . ?
C18 C19 H19B 108.2 . . ?
H19A C19 H19B 107.4 . . ?
F3 C20 F2 107.87(13) . . ?
F3 C20 F1 108.00(13) . . ?
F2 C20 F1 107.75(13) . . ?
F3 C20 S1 111.70(11) . . ?
F2 C20 S1 109.99(11) . . ?
F1 C20 S1 111.37(10) . . ?
C12 B1 C16 107.41(12) . . ?
C12 B1 C2 118.21(12) . . ?
C16 B1 C2 118.06(12) . . ?
C12 B1 O1 101.32(11) . . ?
C16 B1 O1 107.58(11) . . ?
C2 B1 O1 102.22(11) . . ?

loop_
_geom_bond_atom_site_label_1
_geom_bond_atom_site_label_2
_geom_bond_distance
_geom_bond_site_symmetry_2
_geom_bond_publ_flag
S1 O3 1.4281(12) . ?
S1 O2 1.4304(12) . ?
S1 O1 1.4792(11) . ?
S1 C20 1.8333(16) . ?
F1 C20 1.332(2) . ?
F2 C20 1.3318(18) . ?
F3 C20 1.3260(19) . ?
O1 B1 1.7825(19) . ?
N1 C7 1.3471(19) . ?
N1 C1 1.4358(19) . ?
N1 H1 0.88(2) . ?
N2 C7 1.3380(19) . ?
N2 C8 1.4603(19) . ?
N2 C9 1.463(2) . ?
N3 C7 1.3379(19) . ?
N3 C11 1.458(2) . ?
N3 C10 1.4647(19) . ?
C1 C6 1.390(2) . ?
C1 C2 1.408(2) . ?
C2 C3 1.405(2) . ?
C2 B1 1.624(2) . ?
C3 C4 1.390(2) . ?
C3 H3 0.95 . ?
C4 C5 1.384(2) . ?
C4 H4 0.95 . ?
C5 C6 1.391(2) . ?
C5 H5 0.95 . ?
C6 H6 0.95 . ?
C8 H8A 0.98 . ?
C8 H8B 0.98 . ?
C8 H8C 0.98 . ?
C9 H9A 0.98 . ?
C9 H9B 0.98 . ?
C9 H9C 0.98 . ?
C10 H10A 0.98 . ?
C10 H10B 0.98 . ?
C10 H10C 0.98 . ?
C11 H11A 0.98 . ?
C11 H11B 0.98 . ?
C11 H11C 0.98 . ?
C12 C19 1.539(2) . ?
C12 C13 1.543(2) . ?
C12 B1 1.603(2) . ?
C12 H12 1 . ?
C13 C14 1.538(2) . ?
C13 H13A 0.99 . ?
C13 H13B 0.99 . ?
C14 C15 1.536(2) . ?
C14 H14A 0.99 . ?
C14 H14B 0.99 . ?
C15 C16 1.551(2) . ?
C15 H15A 0.99 . ?
C15 H15B 0.99 . ?
C16 C17 1.542(2) . ?
C16 B1 1.606(2) . ?
C16 H16 1 . ?
C17 C18 1.536(2) . ?
C17 H17A 0.99 . ?
C17 H17B 0.99 . ?
C18 C19 1.539(2) . ?
C18 H18A 0.99 . ?
C18 H18B 0.99 . ?
C19 H19A 0.99 . ?
C19 H19B 0.99 . ?

loop_
_geom_hbond_atom_site_label_D
_geom_hbond_atom_site_label_H
_geom_hbond_atom_site_label_A
_geom_hbond_distance_DH
_geom_hbond_distance_HA
_geom_hbond_distance_DA
_geom_hbond_angle_DHA
_geom_hbond_site_symmetry_A
_geom_hbond_publ_flag
N1 H1 O1 0.88(2) 2.173(19) 2.9242(16) 143.1(17) . yes
